data_7021356
loop_
_publ_author_name
'Anselmo, Daniele'
'Gramage-Doria, Rafael'
'Besset, Tatiana'
'Esc\'arcega-Bobadilla, Martha V'
'Salassa, Giovanni'
'Escudero-Ad\'an, Eduardo C'
'Mart\'inez Belmonte, Marta'
'Martin, Eddy'
'Reek, Joost N. H.'
'Kleij, Arjan W.'

_publ_section_title
;
 Supramolecular bulky phosphines comprising
 1,3,5-triaza-7-phosphaadamantane and Zn(salphen)s: structural features
 and application in hydrosilylation catalysis.
;
_journal_issue 21
_journal_name_full 'Dalton transactions (Cambridge, England : 2003)'
_journal_page_first 7595
_journal_page_last 7603
_journal_paper_doi 10.1039/c3dt00078h
_journal_volume 42
_journal_year 2013
_chemical_formula_sum 'C70.5 H88 Cl N7 O4 P Zn2'
_chemical_formula_weight 1294.64
_chemical_name_systematic
;
?
;
_space_group_IT_number 14
_symmetry_cell_setting monoclinic
_symmetry_space_group_name_Hall '-P 2ybc'
_symmetry_space_group_name_H-M 'P 1 21/c 1'
_atom_sites_solution_hydrogens geom
_atom_sites_solution_primary direct
_atom_sites_solution_secondary difmap
_audit_creation_method SHELXL-97
_cell_angle_alpha 90.00
_cell_angle_beta 110.964(2)
_cell_angle_gamma 90.00
_cell_formula_units_Z 4
_cell_length_a 14.3779(7)
_cell_length_b 30.8290(15)
_cell_length_c 17.5123(8)
_cell_measurement_reflns_used 9983
_cell_measurement_temperature 100(2)
_cell_measurement_theta_max 25.22
_cell_measurement_theta_min 2.34
_cell_volume 7248.6(6)
_computing_cell_refinement 'Bruker APEX2 v2011.4-0'
_computing_data_collection 'Bruker APEX2 v2011.4-0'
_computing_data_reduction 'Bruker SAINT V7.60A'
_computing_molecular_graphics 'Bruker SHELXTL'
_computing_publication_material 'Bruker SHELXTL'
_computing_structure_refinement 'SHELXS-97 (Sheldrick, 2008)'
_computing_structure_solution Sir2011
_diffrn_ambient_temperature 100(2)
_diffrn_detector_area_resol_mean 512
_diffrn_detector_type '4K CCD area detector APEX II'
_diffrn_measured_fraction_theta_full 0.991
_diffrn_measured_fraction_theta_max 0.980
_diffrn_measurement_device_type 'APEX DUO Kappa 4-axis goniometer'
_diffrn_measurement_method
;
Fullsphere data collection, phi and omega scans
;
_diffrn_measurement_specimen_support 'magnetic support whith MicroMount'
_diffrn_radiation_monochromator 'Quazar MX Multilayer Optics'
_diffrn_radiation_type MoK\a
_diffrn_radiation_wavelength 0.71073
_diffrn_reflns_av_R_equivalents 0.0410
_diffrn_reflns_av_sigmaI/netI 0.0396
_diffrn_reflns_limit_h_max 18
_diffrn_reflns_limit_h_min -18
_diffrn_reflns_limit_k_max 39
_diffrn_reflns_limit_k_min -39
_diffrn_reflns_limit_l_max 21
_diffrn_reflns_limit_l_min -20
_diffrn_reflns_number 73204
_diffrn_reflns_theta_full 25.00
_diffrn_reflns_theta_max 26.80
_diffrn_reflns_theta_min 1.41
_diffrn_source 'Micorfocus source E025 IuS'
_diffrn_source_current 0.6
_diffrn_source_power 50
_diffrn_source_size '0.2 mm x 0.2 mm fine focus'
_diffrn_source_type 'Bruker APEX DUO'
_exptl_absorpt_coefficient_mu 0.769
_exptl_absorpt_correction_T_max 0.9270
_exptl_absorpt_correction_T_min 0.7745
_exptl_absorpt_correction_type empirical
_exptl_absorpt_process_details
;
SADABS Version 2008/1 Bruker-Nonius
Blessing, Acta Cryst. (1995) A51 33-38
;
_exptl_crystal_colour orange
_exptl_crystal_density_diffrn 1.186
_exptl_crystal_density_method 'not measured'
_exptl_crystal_description block
_exptl_crystal_F_000 2736
_exptl_crystal_size_max 0.35
_exptl_crystal_size_mid 0.10
_exptl_crystal_size_min 0.10
_platon_squeeze_details
;
;
_refine_diff_density_max 2.016
_refine_diff_density_min -0.437
_refine_diff_density_rms 0.097
_refine_ls_extinction_method none
_refine_ls_goodness_of_fit_ref 1.045
_refine_ls_hydrogen_treatment noref
_refine_ls_matrix_type full
_refine_ls_number_parameters 944
_refine_ls_number_reflns 15211
_refine_ls_number_restraints 515
_refine_ls_restrained_S_all 1.053
_refine_ls_R_factor_all 0.0751
_refine_ls_R_factor_gt 0.0588
_refine_ls_shift/su_max 0.000
_refine_ls_shift/su_mean 0.000
_refine_ls_structure_factor_coef Fsqd
_refine_ls_weighting_details 'calc w=1/[\s^2^(Fo^2^)+(0.1170P)^2^+7.3184P] where P=(Fo^2^+2Fc^2^)/3'
_refine_ls_weighting_scheme calc
_refine_ls_wR_factor_gt 0.1798
_refine_ls_wR_factor_ref 0.1907
_reflns_number_gt 11757
_reflns_number_total 15211
_reflns_threshold_expression >2sigma(I)
_cod_data_source_file c3dt00078h.txt
_cod_data_source_block mo_da635_0m
_cod_depositor_comments
;
The following automatic conversions were performed:
'_diffrn_measurement_specimen_suppport' tag replaced with
'_diffrn_measurement_specimen_support'.

Automatic conversion script
Id: cif_correct_tags 1440 2010-10-19 06:21:57Z saulius 

The following automatic conversions were performed:

'_symmetry_cell_setting' value 'Monoclinic' changed to 'monoclinic'
according to /home/saulius/struct/CIF-dictionaries/cif_core.dic
dictionary named 'cif_core.dic' version 2.4.2 from 2011-04-26.

Automatic conversion script
Id: cif_fix_values 1891 2012-01-12 08:04:46Z andrius 
;
_cod_original_sg_symbol_H-M P2(1)/c
_cod_original_formula_sum 'C70.50 H88 Cl N7 O4 P Zn2'
_cod_database_code 7021356

loop_
_symmetry_equiv_pos_as_xyz
'x, y, z'
'-x, y+1/2, -z+1/2'
'-x, -y, -z'
'x, -y-1/2, z-1/2'

loop_
_atom_site_label
_atom_site_type_symbol
_atom_site_fract_x
_atom_site_fract_y
_atom_site_fract_z
_atom_site_U_iso_or_equiv
_atom_site_adp_type
_atom_site_occupancy
_atom_site_symmetry_multiplicity
_atom_site_calc_flag
_atom_site_refinement_flags
_atom_site_disorder_assembly
_atom_site_disorder_group
Zn1 Zn 0.16840(3) 0.177904(12) 0.24194(2) 0.02236(11) Uani 1 1 d . . .
Zn2 Zn -0.02897(3) 0.157831(12) -0.10759(2) 0.02674(12) Uani 1 1 d . . .
N1 N 0.0669(2) 0.16960(9) 0.30065(17) 0.0243(6) Uani 1 1 d . . .
N2 N 0.0779(2) 0.23118(9) 0.19959(16) 0.0258(6) Uani 1 1 d . B .
N3 N 0.0576(2) 0.21270(9) -0.08423(16) 0.0262(6) Uani 1 1 d . . .
N4 N 0.0650(2) 0.14283(10) -0.17000(18) 0.0327(7) Uani 1 1 d . B .
O1 O 0.26830(16) 0.14769(8) 0.33192(14) 0.0273(5) Uani 1 1 d . . .
O2 O 0.25842(17) 0.20019(7) 0.18836(14) 0.0276(5) Uani 1 1 d . . .
O3 O -0.12280(18) 0.18583(7) -0.06524(15) 0.0294(5) Uani 1 1 d . . .
O4 O -0.12838(19) 0.11895(8) -0.18081(15) 0.0355(6) Uani 1 1 d . . .
C1 C 0.2570(2) 0.12172(10) 0.38596(19) 0.0230(7) Uani 1 1 d . . .
C2 C 0.3401(2) 0.09645(10) 0.43669(19) 0.0234(7) Uani 1 1 d . . .
C3 C 0.3274(2) 0.06929(11) 0.4945(2) 0.0282(7) Uani 1 1 d . . .
H3 H 0.3832 0.0527 0.5270 0.034 Uiso 1 1 calc R B .
C4 C 0.2384(3) 0.06428(11) 0.5089(2) 0.0289(7) Uani 1 1 d . A .
C5 C 0.1656(2) 0.11718(10) 0.4000(2) 0.0246(7) Uani 1 1 d . . .
C6 C 0.0785(2) 0.14289(11) 0.3596(2) 0.0258(7) Uani 1 1 d . . .
H6 H 0.0244 0.1398 0.3782 0.031 Uiso 1 1 calc R B .
C7 C -0.0187(2) 0.19610(11) 0.2683(2) 0.0254(7) Uani 1 1 d . . .
C8 C -0.1059(3) 0.19102(12) 0.2841(2) 0.0312(8) Uani 1 1 d . . .
H8 H -0.1129 0.1671 0.3159 0.037 Uiso 1 1 calc R . .
C9 C -0.1833(3) 0.22069(14) 0.2537(2) 0.0367(9) Uani 1 1 d . . .
H9 H -0.2418 0.2177 0.2664 0.044 Uiso 1 1 calc R B .
C10 C -0.1748(3) 0.25472(13) 0.2045(2) 0.0402(9) Uani 1 1 d . . .
H10 H -0.2272 0.2752 0.1841 0.048 Uiso 1 1 calc R . .
C11 C -0.0904(3) 0.25868(12) 0.1855(2) 0.0347(8) Uani 1 1 d . . .
H11 H -0.0861 0.2814 0.1503 0.042 Uiso 1 1 calc R B .
C12 C -0.0110(2) 0.22995(11) 0.2169(2) 0.0261(7) Uani 1 1 d . B .
C13 C 0.1029(3) 0.26548(11) 0.1682(2) 0.0293(7) Uani 1 1 d . . .
H13 H 0.0591 0.2896 0.1582 0.035 Uiso 1 1 calc R B .
C14 C 0.1897(3) 0.27052(11) 0.1474(2) 0.0317(8) Uani 1 1 d . . .
C15 C 0.2005(3) 0.31180(12) 0.1151(2) 0.0364(8) Uani 1 1 d . . .
H15 H 0.1497 0.3329 0.1064 0.044 Uiso 1 1 calc R B .
C16 C 0.2817(3) 0.32156(13) 0.0966(2) 0.0412(9) Uani 1 1 d . . .
H16 H 0.2878 0.3492 0.0751 0.049 Uiso 1 1 calc R . .
C17 C 0.3568(3) 0.29027(13) 0.1097(2) 0.0411(9) Uani 1 1 d . . .
H17 H 0.4136 0.2974 0.0966 0.049 Uiso 1 1 calc R B .
C18 C 0.3514(3) 0.24951(12) 0.1410(2) 0.0339(8) Uani 1 1 d . . .
C19 C 0.2647(3) 0.23849(12) 0.1595(2) 0.0299(7) Uani 1 1 d . . .
C20 C 0.4426(2) 0.10154(10) 0.4281(2) 0.0255(7) Uani 1 1 d . . .
C21 C 0.4811(3) 0.14775(11) 0.4543(2) 0.0323(8) Uani 1 1 d . . .
H21A H 0.4342 0.1688 0.4190 0.048 Uiso 1 1 calc R . .
H21B H 0.5464 0.1514 0.4493 0.048 Uiso 1 1 calc R . .
H21C H 0.4872 0.1525 0.5112 0.048 Uiso 1 1 calc R . .
C22 C 0.4368(3) 0.09293(12) 0.3404(2) 0.0318(8) Uani 1 1 d . . .
H22A H 0.4135 0.0632 0.3248 0.048 Uiso 1 1 calc R . .
H22B H 0.5030 0.0966 0.3372 0.048 Uiso 1 1 calc R . .
H22C H 0.3903 0.1135 0.3033 0.048 Uiso 1 1 calc R . .
C23 C 0.5192(3) 0.06983(12) 0.4831(2) 0.0329(8) Uani 1 1 d . . .
H23A H 0.5230 0.0734 0.5397 0.049 Uiso 1 1 calc R . .
H23B H 0.5846 0.0758 0.4797 0.049 Uiso 1 1 calc R . .
H23C H 0.4992 0.0401 0.4650 0.049 Uiso 1 1 calc R . .
C24 C 0.2298(3) 0.03520(12) 0.5777(2) 0.0379(8) Uani 0.60 1 d PDU A 1
C25 C 0.1395(5) 0.0053(3) 0.5425(6) 0.0481(19) Uani 0.60 1 d PDU A 1
H25A H 0.0795 0.0228 0.5170 0.072 Uiso 0.60 1 calc PR A 1
H25B H 0.1318 -0.0122 0.5866 0.072 Uiso 0.60 1 calc PR A 1
H25C H 0.1495 -0.0139 0.5015 0.072 Uiso 0.60 1 calc PR A 1
C26 C 0.2131(6) 0.0632(2) 0.6441(4) 0.0443(16) Uani 0.60 1 d PDU A 1
H26A H 0.2681 0.0838 0.6656 0.066 Uiso 0.60 1 calc PR A 1
H26B H 0.2103 0.0445 0.6885 0.066 Uiso 0.60 1 calc PR A 1
H26C H 0.1502 0.0791 0.6206 0.066 Uiso 0.60 1 calc PR A 1
C27 C 0.3221(5) 0.0075(2) 0.6195(5) 0.0398(16) Uani 0.60 1 d PDU A 1
H27A H 0.3394 -0.0085 0.5780 0.060 Uiso 0.60 1 calc PR A 1
H27B H 0.3085 -0.0130 0.6569 0.060 Uiso 0.60 1 calc PR A 1
H27C H 0.3779 0.0263 0.6503 0.060 Uiso 0.60 1 calc PR A 1
C24' C 0.2298(3) 0.03520(12) 0.5777(2) 0.0379(8) Uani 0.40 1 d PDU A 2
C25' C 0.1238(5) 0.0185(4) 0.5582(9) 0.049(3) Uani 0.40 1 d PDU A 2
H25D H 0.0796 0.0429 0.5571 0.074 Uiso 0.40 1 calc PR A 2
H25E H 0.1229 -0.0022 0.6004 0.074 Uiso 0.40 1 calc PR A 2
H25F H 0.1008 0.0041 0.5048 0.074 Uiso 0.40 1 calc PR A 2
C26' C 0.2598(10) 0.0617(4) 0.6569(6) 0.053(2) Uani 0.40 1 d PDU A 2
H26D H 0.3267 0.0737 0.6689 0.079 Uiso 0.40 1 calc PR A 2
H26E H 0.2598 0.0428 0.7020 0.079 Uiso 0.40 1 calc PR A 2
H26F H 0.2123 0.0854 0.6504 0.079 Uiso 0.40 1 calc PR A 2
C27' C 0.3013(8) -0.0029(3) 0.5919(8) 0.050(2) Uani 0.40 1 d PDU A 2
H27D H 0.2785 -0.0224 0.5446 0.074 Uiso 0.40 1 calc PR A 2
H27E H 0.3034 -0.0187 0.6410 0.074 Uiso 0.40 1 calc PR A 2
H27F H 0.3681 0.0078 0.5991 0.074 Uiso 0.40 1 calc PR A 2
C28 C 0.4353(3) 0.21604(14) 0.1546(2) 0.0414(9) Uani 1 1 d . . .
C29 C 0.5217(3) 0.23528(18) 0.1335(3) 0.0612(14) Uani 1 1 d . . .
H29A H 0.4977 0.2436 0.0756 0.092 Uiso 1 1 calc R . .
H29B H 0.5747 0.2136 0.1439 0.092 Uiso 1 1 calc R . .
H29C H 0.5479 0.2609 0.1674 0.092 Uiso 1 1 calc R . .
C30 C 0.4772(3) 0.20206(16) 0.2446(3) 0.0504(11) Uani 1 1 d . . .
H30A H 0.5018 0.2276 0.2793 0.076 Uiso 1 1 calc R . .
H30B H 0.5321 0.1816 0.2529 0.076 Uiso 1 1 calc R . .
H30C H 0.4246 0.1881 0.2590 0.076 Uiso 1 1 calc R . .
C31 C 0.3964(3) 0.17693(15) 0.0994(3) 0.0509(11) Uani 1 1 d . . .
H31A H 0.3467 0.1617 0.1158 0.076 Uiso 1 1 calc R . .
H31B H 0.4518 0.1573 0.1042 0.076 Uiso 1 1 calc R . .
H31C H 0.3658 0.1866 0.0425 0.076 Uiso 1 1 calc R . .
C32 C -0.1296(3) 0.22638(10) -0.04731(19) 0.0265(7) Uani 1 1 d . . .
C33 C -0.2205(3) 0.24167(11) -0.0385(2) 0.0280(7) Uani 1 1 d . . .
C34 C -0.2267(3) 0.28462(11) -0.0213(2) 0.0291(7) Uani 1 1 d . . .
H34 H -0.2876 0.2947 -0.0180 0.035 Uiso 1 1 calc R B .
C35 C -0.1493(3) 0.31511(11) -0.0080(2) 0.0281(7) Uani 1 1 d . . .
C36 C -0.0636(3) 0.30023(11) -0.0162(2) 0.0271(7) Uani 1 1 d . . .
H36 H -0.0099 0.3199 -0.0075 0.033 Uiso 1 1 calc R B .
C37 C -0.0521(2) 0.25691(10) -0.0369(2) 0.0253(7) Uani 1 1 d . . .
C38 C 0.0349(3) 0.24834(11) -0.0559(2) 0.0271(7) Uani 1 1 d . . .
H38 H 0.0814 0.2714 -0.0467 0.033 Uiso 1 1 calc R B .
C39 C 0.1418(3) 0.20951(11) -0.1079(2) 0.0289(7) Uani 1 1 d . . .
C40 C 0.2173(3) 0.24001(12) -0.0904(2) 0.0330(8) Uani 1 1 d . . .
H40 H 0.2148 0.2650 -0.0595 0.040 Uiso 1 1 calc R . .
C41 C 0.2962(3) 0.23463(14) -0.1171(2) 0.0397(9) Uani 1 1 d . . .
H41 H 0.3470 0.2560 -0.1052 0.048 Uiso 1 1 calc R B .
C42 C 0.3009(3) 0.19773(15) -0.1615(3) 0.0453(10) Uani 1 1 d . . .
H42 H 0.3548 0.1940 -0.1802 0.054 Uiso 1 1 calc R . .
C43 C 0.2276(3) 0.16666(14) -0.1782(3) 0.0436(10) Uani 1 1 d . . .
H43 H 0.2322 0.1412 -0.2073 0.052 Uiso 1 1 calc R B .
C44 C 0.1466(3) 0.17202(12) -0.1528(2) 0.0337(8) Uani 1 1 d . B .
C45 C 0.0557(3) 0.10783(12) -0.2138(2) 0.0367(9) Uani 1 1 d . . .
H45 H 0.1080 0.1014 -0.2331 0.044 Uiso 1 1 calc R B .
C46 C -0.0255(3) 0.07834(12) -0.2351(2) 0.0378(9) Uani 1 1 d . . .
C47 C -0.1156(3) 0.08573(11) -0.2207(2) 0.0350(9) Uani 1 1 d . . .
C48 C -0.1972(3) 0.05570(12) -0.2541(2) 0.0397(9) Uani 1 1 d . . .
C49 C -0.1816(4) 0.01974(12) -0.2959(2) 0.0451(11) Uani 1 1 d . . .
H49 H -0.2346 -0.0004 -0.3174 0.054 Uiso 1 1 calc R B .
C50 C -0.0941(4) 0.01166(13) -0.3079(2) 0.0505(12) Uani 1 1 d . . .
H50 H -0.0867 -0.0139 -0.3355 0.061 Uiso 1 1 calc R . .
C51 C -0.0168(4) 0.04105(13) -0.2796(2) 0.0459(10) Uani 1 1 d . . .
H51 H 0.0429 0.0362 -0.2899 0.055 Uiso 1 1 calc R B .
C52 C -0.3071(3) 0.21047(12) -0.0497(3) 0.0382(9) Uani 1 1 d . . .
C53 C -0.2734(4) 0.17390(14) 0.0141(3) 0.0519(11) Uani 1 1 d . . .
H53A H -0.2192 0.1575 0.0060 0.078 Uiso 1 1 calc R . .
H53B H -0.3295 0.1544 0.0076 0.078 Uiso 1 1 calc R . .
H53C H -0.2500 0.1864 0.0691 0.078 Uiso 1 1 calc R . .
C54 C -0.3430(3) 0.19116(14) -0.1372(3) 0.0460(10) Uani 1 1 d . . .
H54A H -0.3573 0.2148 -0.1773 0.069 Uiso 1 1 calc R . .
H54B H -0.4035 0.1740 -0.1466 0.069 Uiso 1 1 calc R . .
H54C H -0.2908 0.1725 -0.1432 0.069 Uiso 1 1 calc R . .
C55 C -0.3958(3) 0.23310(15) -0.0392(3) 0.0499(11) Uani 1 1 d . . .
H55A H -0.3758 0.2454 0.0160 0.075 Uiso 1 1 calc R . .
H55B H -0.4496 0.2121 -0.0471 0.075 Uiso 1 1 calc R . .
H55C H -0.4191 0.2564 -0.0797 0.075 Uiso 1 1 calc R . .
C56 C -0.1678(3) 0.36233(11) 0.0087(3) 0.0363(9) Uani 1 1 d . . .
C57 C -0.2446(4) 0.38143(14) -0.0703(3) 0.0540(12) Uani 1 1 d . . .
H57A H -0.2177 0.3802 -0.1144 0.081 Uiso 1 1 calc R . .
H57B H -0.2585 0.4117 -0.0607 0.081 Uiso 1 1 calc R . .
H57C H -0.3063 0.3645 -0.0859 0.081 Uiso 1 1 calc R . .
C58 C -0.2082(3) 0.36605(12) 0.0777(3) 0.0393(9) Uani 1 1 d . . .
H58A H -0.2177 0.3967 0.0878 0.059 Uiso 1 1 calc R . .
H58B H -0.1609 0.3530 0.1275 0.059 Uiso 1 1 calc R . .
H58C H -0.2722 0.3509 0.0623 0.059 Uiso 1 1 calc R . .
C59 C -0.0716(4) 0.38866(13) 0.0331(4) 0.0593(14) Uani 1 1 d . . .
H59A H -0.0521 0.3925 -0.0147 0.089 Uiso 1 1 calc R . .
H59B H -0.0187 0.3732 0.0760 0.089 Uiso 1 1 calc R . .
H59C H -0.0823 0.4171 0.0536 0.089 Uiso 1 1 calc R . .
C60 C -0.2971(3) 0.06442(12) -0.2438(2) 0.0423(10) Uani 1 1 d . . .
C61 C -0.2855(3) 0.06786(14) -0.1533(2) 0.0446(10) Uani 1 1 d . . .
H61A H -0.2558 0.0411 -0.1248 0.067 Uiso 1 1 calc R . .
H61B H -0.3511 0.0722 -0.1491 0.067 Uiso 1 1 calc R . .
H61C H -0.2423 0.0925 -0.1282 0.067 Uiso 1 1 calc R . .
C62 C -0.3422(3) 0.10667(13) -0.2875(2) 0.0436(10) Uani 1 1 d . . .
H62A H -0.2987 0.1310 -0.2614 0.065 Uiso 1 1 calc R . .
H62B H -0.4080 0.1111 -0.2839 0.065 Uiso 1 1 calc R . .
H62C H -0.3489 0.1049 -0.3451 0.065 Uiso 1 1 calc R . .
C63 C -0.3730(4) 0.02795(14) -0.2809(3) 0.0563(12) Uani 1 1 d . . .
H63A H -0.3802 0.0235 -0.3381 0.084 Uiso 1 1 calc R . .
H63B H -0.4375 0.0361 -0.2780 0.084 Uiso 1 1 calc R . .
H63C H -0.3495 0.0011 -0.2501 0.084 Uiso 1 1 calc R . .
P1 P -0.00582(17) 0.05137(6) 0.09172(12) 0.0466(5) Uani 0.60 1 d PDU B 1
N5 N 0.1117(5) 0.12565(18) 0.1510(6) 0.0265(8) Uani 0.60 1 d PDU B 1
N6 N 0.0386(5) 0.1181(2) 0.0012(7) 0.0313(9) Uani 0.60 1 d PDU B 1
N7 N 0.1799(3) 0.07129(17) 0.0797(3) 0.0399(10) Uani 0.60 1 d PDU B 1
C64 C 0.0743(13) 0.1484(5) 0.0713(7) 0.0276(12) Uani 0.60 1 d PDU B 1
H64A H 0.0190 0.1679 0.0701 0.033 Uiso 0.60 1 calc PR B 1
H64B H 0.1283 0.1665 0.0658 0.033 Uiso 0.60 1 calc PR B 1
C65 C 0.1188(6) 0.0888(2) -0.0028(4) 0.0388(12) Uani 0.60 1 d PDU B 1
H65A H 0.1626 0.1049 -0.0255 0.047 Uiso 0.60 1 calc PR B 1
H65B H 0.0886 0.0644 -0.0402 0.047 Uiso 0.60 1 calc PR B 1
C66 C 0.2003(5) 0.1015(2) 0.1499(4) 0.0297(12) Uani 0.60 1 d PDU B 1
H66A H 0.2280 0.0846 0.2013 0.036 Uiso 0.60 1 calc PR B 1
H66B H 0.2516 0.1226 0.1487 0.036 Uiso 0.60 1 calc PR B 1
C67 C 0.0405(5) 0.09555(17) 0.1665(4) 0.0300(11) Uani 0.60 1 d PDU B 1
H67A H -0.0173 0.1125 0.1679 0.036 Uiso 0.60 1 calc PR B 1
H67B H 0.0731 0.0825 0.2214 0.036 Uiso 0.60 1 calc PR B 1
C68 C -0.0391(5) 0.08655(18) 0.0010(3) 0.0355(12) Uani 0.60 1 d PDU B 1
H68A H -0.0547 0.0680 -0.0481 0.043 Uiso 0.60 1 calc PR B 1
H68B H -0.1004 0.1027 -0.0037 0.043 Uiso 0.60 1 calc PR B 1
C69 C 0.1175(4) 0.03568(18) 0.0896(4) 0.0418(12) Uani 0.60 1 d PDU B 1
H69A H 0.1546 0.0203 0.1412 0.050 Uiso 0.60 1 calc PR B 1
H69B H 0.1070 0.0149 0.0442 0.050 Uiso 0.60 1 calc PR B 1
P1' P 0.1686(3) 0.05251(10) 0.08777(18) 0.0531(9) Uani 0.40 1 d PDU B 2
N5' N 0.0355(7) 0.1172(4) 0.0011(10) 0.0321(11) Uani 0.40 1 d PDU B 2
N6' N 0.1108(8) 0.1267(3) 0.1531(9) 0.0266(10) Uani 0.40 1 d PDU B 2
N7' N -0.0191(4) 0.0726(2) 0.0951(4) 0.0420(12) Uani 0.40 1 d PDU B 2
C64' C 0.066(2) 0.1472(7) 0.0717(10) 0.0279(13) Uani 0.40 1 d PDU B 2
H64C H 0.0067 0.1639 0.0707 0.033 Uiso 0.40 1 calc PR B 2
H64D H 0.1145 0.1681 0.0647 0.033 Uiso 0.40 1 calc PR B 2
C65' C 0.0224(8) 0.1050(3) 0.1604(6) 0.0313(13) Uani 0.40 1 d PDU B 2
H65C H 0.0414 0.0906 0.2144 0.038 Uiso 0.40 1 calc PR B 2
H65D H -0.0290 0.1270 0.1571 0.038 Uiso 0.40 1 calc PR B 2
C66' C -0.0487(8) 0.0958(3) 0.0163(5) 0.0359(14) Uani 0.40 1 d PDU B 2
H66C H -0.0990 0.1180 0.0150 0.043 Uiso 0.40 1 calc PR B 2
H66D H -0.0805 0.0749 -0.0284 0.043 Uiso 0.40 1 calc PR B 2
C67' C 0.1313(8) 0.0959(3) 0.0084(6) 0.0380(13) Uani 0.40 1 d PDU B 2
H67C H 0.1844 0.1182 0.0221 0.046 Uiso 0.40 1 calc PR B 2
H67D H 0.1250 0.0832 -0.0451 0.046 Uiso 0.40 1 calc PR B 2
C68' C 0.1935(8) 0.0956(3) 0.1661(5) 0.0318(14) Uani 0.40 1 d PDU B 2
H68C H 0.2090 0.0817 0.2202 0.038 Uiso 0.40 1 calc PR B 2
H68D H 0.2534 0.1119 0.1674 0.038 Uiso 0.40 1 calc PR B 2
C69' C 0.0500(5) 0.0363(2) 0.0976(6) 0.0507(15) Uani 0.40 1 d PDU B 2
H69C H 0.0155 0.0158 0.0530 0.061 Uiso 0.40 1 calc PR B 2
H69D H 0.0649 0.0206 0.1500 0.061 Uiso 0.40 1 calc PR B 2
C70 C 0.1587(3) 0.08865(11) 0.4610(2) 0.0293(7) Uani 1 1 d . . .
C1X C -0.2351(8) 0.4078(5) -0.3241(9) 0.061(4) Uani 0.25 1 d PDU C 1
H1X1 H -0.2054 0.3811 -0.3373 0.073 Uiso 0.25 1 calc PR C 1
H1X2 H -0.2556 0.4268 -0.3728 0.073 Uiso 0.25 1 calc PR C 1
Cl1X Cl -0.1445(17) 0.4350(8) -0.2406(12) 0.0559(7) Uani 0.25 1 d PDU C 1
Cl2X Cl -0.3425(6) 0.3936(3) -0.3000(5) 0.121(3) Uani 0.25 1 d PDU C 1
C1Z C -0.1906(14) 0.4668(5) -0.3277(8) 0.061(3) Uani 0.25 1 d PDU D 2
H1Z1 H -0.2397 0.4874 -0.3206 0.073 Uiso 0.25 1 calc PR D 2
H1Z2 H -0.1364 0.4840 -0.3355 0.073 Uiso 0.25 1 calc PR D 2
Cl1Z Cl -0.2493(6) 0.4348(3) -0.4163(5) 0.122(3) Uani 0.25 1 d PDU D 2
Cl2Z Cl -0.1399(17) 0.4344(8) -0.2371(12) 0.0559(7) Uani 0.25 1 d PDU D 2

loop_
_atom_site_aniso_label
_atom_site_aniso_U_11
_atom_site_aniso_U_22
_atom_site_aniso_U_33
_atom_site_aniso_U_23
_atom_site_aniso_U_13
_atom_site_aniso_U_12
Zn1 0.02120(19) 0.0268(2) 0.0183(2) 0.00253(14) 0.00605(15) 0.00031(14)
Zn2 0.0337(2) 0.0255(2) 0.0185(2) -0.00037(14) 0.00626(16) 0.00597(15)
N1 0.0211(13) 0.0297(14) 0.0204(14) 0.0019(11) 0.0054(11) 0.0005(11)
N2 0.0258(14) 0.0298(14) 0.0214(14) 0.0000(11) 0.0079(11) 0.0017(11)
N3 0.0317(15) 0.0266(14) 0.0212(14) 0.0046(11) 0.0105(12) 0.0080(11)
N4 0.0398(17) 0.0330(15) 0.0241(15) 0.0000(12) 0.0100(13) 0.0098(13)
O1 0.0214(11) 0.0349(12) 0.0227(12) 0.0072(10) 0.0044(9) -0.0010(9)
O2 0.0278(12) 0.0311(12) 0.0260(12) 0.0048(10) 0.0122(10) -0.0005(9)
O3 0.0368(13) 0.0242(11) 0.0280(13) 0.0015(9) 0.0128(11) 0.0040(9)
O4 0.0378(14) 0.0317(13) 0.0286(13) -0.0066(11) 0.0015(11) 0.0026(11)
C1 0.0229(15) 0.0257(15) 0.0184(15) -0.0004(12) 0.0048(12) -0.0015(12)
C2 0.0218(15) 0.0257(15) 0.0217(16) -0.0006(13) 0.0066(13) -0.0019(12)
C3 0.0263(17) 0.0279(16) 0.0276(18) 0.0022(14) 0.0065(14) 0.0016(13)
C4 0.0317(18) 0.0271(16) 0.0302(18) 0.0026(14) 0.0139(15) 0.0012(13)
C5 0.0231(16) 0.0272(16) 0.0222(16) 0.0003(13) 0.0066(13) -0.0006(12)
C6 0.0246(16) 0.0307(16) 0.0223(17) 0.0002(13) 0.0085(13) -0.0028(13)
C7 0.0219(16) 0.0323(17) 0.0189(16) -0.0021(13) 0.0036(13) 0.0034(13)
C8 0.0252(17) 0.0424(19) 0.0250(18) 0.0042(15) 0.0077(14) 0.0025(14)
C9 0.0259(18) 0.058(2) 0.0281(19) 0.0065(17) 0.0113(15) 0.0097(16)
C10 0.0322(19) 0.049(2) 0.038(2) 0.0083(18) 0.0098(17) 0.0164(17)
C11 0.0334(19) 0.0377(19) 0.033(2) 0.0100(16) 0.0123(16) 0.0087(15)
C12 0.0242(16) 0.0323(17) 0.0210(16) -0.0012(13) 0.0072(13) 0.0036(13)
C13 0.0309(17) 0.0258(16) 0.0277(18) 0.0019(14) 0.0062(14) 0.0007(13)
C14 0.0323(18) 0.0330(18) 0.0272(18) 0.0036(14) 0.0076(15) -0.0029(14)
C15 0.042(2) 0.0323(18) 0.034(2) 0.0048(15) 0.0125(17) -0.0025(15)
C16 0.048(2) 0.036(2) 0.036(2) 0.0086(17) 0.0117(18) -0.0120(17)
C17 0.040(2) 0.050(2) 0.035(2) 0.0082(18) 0.0148(17) -0.0101(18)
C18 0.0319(18) 0.042(2) 0.0279(18) 0.0074(15) 0.0108(15) -0.0036(15)
C19 0.0301(18) 0.0368(18) 0.0213(17) 0.0002(14) 0.0074(14) -0.0065(14)
C20 0.0203(15) 0.0261(15) 0.0267(17) 0.0002(13) 0.0043(13) -0.0006(12)
C21 0.0228(17) 0.0285(17) 0.039(2) -0.0030(15) 0.0030(15) -0.0014(13)
C22 0.0268(17) 0.0407(19) 0.0286(18) -0.0056(15) 0.0108(14) -0.0049(14)
C23 0.0253(17) 0.0355(18) 0.035(2) 0.0043(15) 0.0072(15) 0.0033(14)
C24 0.0457(17) 0.0330(16) 0.0393(17) 0.0127(13) 0.0203(14) 0.0042(13)
C25 0.051(3) 0.042(4) 0.048(4) 0.014(3) 0.015(3) -0.005(3)
C26 0.060(4) 0.040(3) 0.037(3) 0.014(2) 0.022(3) 0.013(3)
C27 0.045(3) 0.034(3) 0.041(4) 0.012(3) 0.017(3) 0.002(3)
C24' 0.0457(17) 0.0330(16) 0.0393(17) 0.0127(13) 0.0203(14) 0.0042(13)
C25' 0.053(3) 0.046(5) 0.051(5) 0.016(4) 0.021(4) -0.002(3)
C26' 0.069(5) 0.040(4) 0.044(4) 0.010(3) 0.014(4) 0.003(4)
C27' 0.059(4) 0.037(4) 0.055(5) 0.017(4) 0.022(4) 0.008(4)
C28 0.0305(19) 0.058(2) 0.039(2) 0.0168(19) 0.0164(17) 0.0035(17)
C29 0.041(2) 0.080(3) 0.071(3) 0.035(3) 0.030(2) 0.011(2)
C30 0.029(2) 0.070(3) 0.047(3) 0.022(2) 0.0073(18) -0.0033(19)
C31 0.049(3) 0.059(3) 0.051(3) 0.009(2) 0.026(2) 0.018(2)
C32 0.0362(18) 0.0262(16) 0.0167(15) 0.0031(12) 0.0088(14) 0.0021(13)
C33 0.0321(18) 0.0304(17) 0.0228(17) 0.0012(13) 0.0113(14) 0.0024(14)
C34 0.0313(18) 0.0323(17) 0.0270(18) 0.0020(14) 0.0144(14) 0.0047(14)
C35 0.0341(18) 0.0266(16) 0.0269(18) 0.0023(13) 0.0151(15) 0.0059(13)
C36 0.0312(17) 0.0248(16) 0.0280(18) 0.0025(13) 0.0139(14) 0.0007(13)
C37 0.0311(17) 0.0244(15) 0.0207(16) 0.0032(12) 0.0096(13) 0.0052(13)
C38 0.0320(17) 0.0252(16) 0.0239(17) 0.0031(13) 0.0096(14) 0.0033(13)
C39 0.0320(18) 0.0328(17) 0.0218(17) 0.0057(14) 0.0096(14) 0.0108(14)
C40 0.0339(19) 0.0348(18) 0.0294(19) 0.0034(15) 0.0100(15) 0.0103(15)
C41 0.033(2) 0.047(2) 0.039(2) 0.0051(18) 0.0137(17) 0.0082(16)
C42 0.037(2) 0.062(3) 0.042(2) -0.002(2) 0.0194(18) 0.0133(19)
C43 0.043(2) 0.051(2) 0.040(2) -0.0056(19) 0.0185(19) 0.0088(18)
C44 0.0348(19) 0.0396(19) 0.0263(18) 0.0037(15) 0.0104(15) 0.0124(15)
C45 0.051(2) 0.0353(19) 0.0244(18) 0.0014(15) 0.0146(17) 0.0131(17)
C46 0.058(2) 0.0309(18) 0.0211(17) 0.0011(14) 0.0105(17) 0.0091(17)
C47 0.054(2) 0.0278(17) 0.0161(16) 0.0016(13) 0.0033(15) 0.0066(16)
C48 0.060(3) 0.0280(17) 0.0206(18) 0.0039(14) 0.0017(17) -0.0008(17)
C49 0.077(3) 0.0263(18) 0.0259(19) -0.0009(15) 0.011(2) -0.0040(19)
C50 0.091(4) 0.0298(19) 0.030(2) -0.0003(16) 0.022(2) 0.003(2)
C51 0.076(3) 0.034(2) 0.031(2) -0.0015(16) 0.023(2) 0.010(2)
C52 0.036(2) 0.0363(19) 0.045(2) -0.0048(17) 0.0172(17) -0.0035(15)
C53 0.062(3) 0.041(2) 0.062(3) 0.005(2) 0.034(2) -0.011(2)
C54 0.038(2) 0.046(2) 0.049(3) -0.0130(19) 0.0109(19) -0.0028(17)
C55 0.039(2) 0.051(2) 0.069(3) -0.017(2) 0.030(2) -0.0115(19)
C56 0.038(2) 0.0260(17) 0.051(2) -0.0028(16) 0.0241(18) 0.0022(15)
C57 0.074(3) 0.044(2) 0.059(3) 0.018(2) 0.042(3) 0.026(2)
C58 0.044(2) 0.0315(19) 0.046(2) -0.0065(16) 0.0205(19) 0.0006(16)
C59 0.057(3) 0.029(2) 0.108(4) -0.019(2) 0.048(3) -0.0067(19)
C60 0.052(2) 0.0331(19) 0.029(2) 0.0017(16) -0.0011(17) -0.0033(17)
C61 0.049(2) 0.042(2) 0.035(2) 0.0036(17) 0.0054(18) -0.0013(18)
C62 0.048(2) 0.037(2) 0.032(2) 0.0043(16) -0.0027(17) -0.0035(17)
C63 0.073(3) 0.040(2) 0.043(2) -0.0023(19) 0.005(2) -0.013(2)
P1 0.0611(12) 0.0392(10) 0.0299(9) -0.0007(8) 0.0046(9) -0.0092(9)
N5 0.0326(16) 0.0267(15) 0.0172(15) 0.0048(13) 0.0052(14) 0.0029(13)
N6 0.0424(17) 0.0262(15) 0.0191(15) -0.0029(14) 0.0035(15) 0.0044(14)
N7 0.0589(18) 0.030(2) 0.0222(18) 0.0008(17) 0.0039(16) 0.0067(17)
C64 0.037(2) 0.0261(17) 0.0166(17) 0.0020(14) 0.0060(17) 0.0048(17)
C65 0.055(2) 0.035(2) 0.019(2) -0.0040(18) 0.0037(19) 0.0155(19)
C66 0.039(2) 0.029(2) 0.018(2) 0.0038(18) 0.0065(18) 0.0089(17)
C67 0.038(2) 0.025(2) 0.0212(19) 0.0034(17) 0.0035(17) -0.0010(18)
C68 0.048(2) 0.025(2) 0.024(2) -0.0002(18) 0.0011(19) 0.0010(18)
C69 0.069(3) 0.026(2) 0.017(2) -0.0017(18) 0.000(2) 0.015(2)
P1' 0.091(2) 0.0301(16) 0.0190(12) 0.0003(12) -0.0033(14) 0.0315(15)
N5' 0.0436(19) 0.0261(18) 0.0194(17) -0.0022(16) 0.0024(17) 0.0060(16)
N6' 0.0340(18) 0.0260(18) 0.0172(17) 0.0035(16) 0.0059(17) 0.0044(16)
N7' 0.057(2) 0.027(2) 0.026(2) 0.0028(19) -0.0033(18) -0.0046(19)
C64' 0.037(2) 0.026(2) 0.0173(19) 0.0022(17) 0.0058(19) 0.0037(19)
C65' 0.040(2) 0.026(2) 0.020(2) 0.005(2) 0.002(2) -0.003(2)
C66' 0.048(2) 0.027(2) 0.022(2) 0.000(2) -0.001(2) -0.002(2)
C67' 0.051(2) 0.031(2) 0.022(2) -0.007(2) 0.002(2) 0.010(2)
C68' 0.042(2) 0.029(2) 0.019(2) 0.003(2) 0.006(2) 0.010(2)
C69' 0.073(3) 0.030(2) 0.027(3) -0.001(2) -0.008(3) 0.006(2)
C70 0.0329(18) 0.0274(16) 0.0283(18) 0.0018(14) 0.0116(15) 0.0013(13)
C1X 0.049(8) 0.033(8) 0.093(14) -0.001(7) 0.016(6) 0.027(6)
Cl1X 0.0676(18) 0.0488(12) 0.0763(17) -0.0124(12) 0.0560(12) -0.0077(12)
Cl2X 0.093(5) 0.158(8) 0.095(5) -0.019(5) 0.015(4) -0.073(5)
C1Z 0.060(6) 0.058(5) 0.064(4) -0.021(3) 0.022(4) 0.001(4)
Cl1Z 0.091(5) 0.172(8) 0.115(4) -0.110(5) 0.050(4) -0.045(5)
Cl2Z 0.0676(18) 0.0488(12) 0.0763(17) -0.0124(12) 0.0560(12) -0.0077(12)

loop_
_atom_type_symbol
_atom_type_description
_atom_type_scat_dispersion_real
_atom_type_scat_dispersion_imag
_atom_type_scat_source
C C 0.0033 0.0016 'International Tables Vol C Tables 4.2.6.8 and 6.1.1.4'
H H 0.0000 0.0000 'International Tables Vol C Tables 4.2.6.8 and 6.1.1.4'
N N 0.0061 0.0033 'International Tables Vol C Tables 4.2.6.8 and 6.1.1.4'
O O 0.0106 0.0060 'International Tables Vol C Tables 4.2.6.8 and 6.1.1.4'
P P 0.1023 0.0942 'International Tables Vol C Tables 4.2.6.8 and 6.1.1.4'
Zn Zn 0.2839 1.4301 'International Tables Vol C Tables 4.2.6.8 and 6.1.1.4'
Cl Cl 0.1484 0.1585 'International Tables Vol C Tables 4.2.6.8 and 6.1.1.4'

loop_
_geom_angle_atom_site_label_1
_geom_angle_atom_site_label_2
_geom_angle_atom_site_label_3
_geom_angle
O1 Zn1 O2 97.58(10)
O1 Zn1 N2 149.29(11)
O2 Zn1 N2 89.35(10)
O1 Zn1 N1 89.19(10)
O2 Zn1 N1 166.69(10)
N2 Zn1 N1 79.14(11)
O1 Zn1 N6' 102.4(4)
O2 Zn1 N6' 93.4(3)
N2 Zn1 N6' 107.0(4)
N1 Zn1 N6' 96.3(3)
O1 Zn1 N5 102.1(3)
O2 Zn1 N5 92.7(2)
N2 Zn1 N5 107.4(3)
N1 Zn1 N5 97.1(2)
N6' Zn1 N5 0.8(4)
O4 Zn2 O3 94.46(11)
O4 Zn2 N3 152.37(11)
O3 Zn2 N3 90.69(10)
O4 Zn2 N4 88.78(12)
O3 Zn2 N4 165.13(11)
N3 Zn2 N4 79.97(12)
O4 Zn2 N6 102.8(3)
O3 Zn2 N6 93.9(2)
N3 Zn2 N6 103.9(2)
N4 Zn2 N6 99.5(2)
O4 Zn2 N5' 101.7(4)
O3 Zn2 N5' 93.3(4)
N3 Zn2 N5' 105.1(4)
N4 Zn2 N5' 100.3(3)
N6 Zn2 N5' 1.4(4)
C6 N1 C7 122.4(3)
C6 N1 Zn1 124.4(2)
C7 N1 Zn1 113.2(2)
C13 N2 C12 121.3(3)
C13 N2 Zn1 124.4(2)
C12 N2 Zn1 113.8(2)
C38 N3 C39 122.0(3)
C38 N3 Zn2 123.9(2)
C39 N3 Zn2 113.9(2)
C45 N4 C44 123.4(3)
C45 N4 Zn2 123.1(3)
C44 N4 Zn2 113.1(2)
C1 O1 Zn1 129.7(2)
C19 O2 Zn1 130.5(2)
C32 O3 Zn2 129.6(2)
C47 O4 Zn2 129.1(3)
O1 C1 C5 123.5(3)
O1 C1 C2 119.6(3)
C5 C1 C2 117.0(3)
C3 C2 C1 119.0(3)
C3 C2 C20 121.2(3)
C1 C2 C20 119.8(3)
C2 C3 C4 124.9(3)
C70 C4 C3 116.4(3)
C70 C4 C24 120.8(3)
C3 C4 C24 122.7(3)
C70 C5 C1 120.6(3)
C70 C5 C6 115.5(3)
C1 C5 C6 123.7(3)
N1 C6 C5 126.1(3)
C8 C7 C12 119.7(3)
C8 C7 N1 125.0(3)
C12 C7 N1 115.3(3)
C7 C8 C9 120.4(3)
C10 C9 C8 119.9(3)
C11 C10 C9 119.9(3)
C10 C11 C12 121.2(3)
C11 C12 C7 118.9(3)
C11 C12 N2 125.0(3)
C7 C12 N2 116.1(3)
N2 C13 C14 126.6(3)
C19 C14 C15 119.7(3)
C19 C14 C13 124.9(3)
C15 C14 C13 115.4(3)
C16 C15 C14 121.4(4)
C15 C16 C17 119.2(4)
C18 C17 C16 122.7(4)
C17 C18 C19 118.7(4)
C17 C18 C28 121.2(3)
C19 C18 C28 120.1(3)
O2 C19 C14 122.4(3)
O2 C19 C18 119.3(3)
C14 C19 C18 118.4(3)
C23 C20 C22 106.8(3)
C23 C20 C21 107.6(3)
C22 C20 C21 110.2(3)
C23 C20 C2 111.8(3)
C22 C20 C2 111.7(3)
C21 C20 C2 108.6(3)
C27 C24 C25 108.8(5)
C27 C24 C26 107.2(5)
C25 C24 C26 107.7(5)
C27 C24 C4 113.6(4)
C25 C24 C4 109.3(5)
C26 C24 C4 110.1(4)
C31 C28 C30 110.5(4)
C31 C28 C29 107.3(4)
C30 C28 C29 107.6(3)
C31 C28 C18 110.1(3)
C30 C28 C18 110.2(3)
C29 C28 C18 111.1(3)
O3 C32 C37 123.0(3)
O3 C32 C33 119.2(3)
C37 C32 C33 117.8(3)
C34 C33 C32 118.1(3)
C34 C33 C52 121.5(3)
C32 C33 C52 120.3(3)
C33 C34 C35 124.9(3)
C36 C35 C34 116.5(3)
C36 C35 C56 124.3(3)
C34 C35 C56 119.1(3)
C35 C36 C37 122.5(3)
C36 C37 C32 120.1(3)
C36 C37 C38 115.4(3)
C32 C37 C38 124.0(3)
N3 C38 C37 127.4(3)
C40 C39 C44 119.2(3)
C40 C39 N3 124.9(3)
C44 C39 N3 115.9(3)
C41 C40 C39 121.1(4)
C40 C41 C42 119.8(4)
C43 C42 C41 120.0(4)
C42 C43 C44 120.8(4)
C43 C44 C39 119.1(4)
C43 C44 N4 125.2(3)
C39 C44 N4 115.7(3)
N4 C45 C46 125.9(4)
C51 C46 C45 115.9(4)
C51 C46 C47 119.5(4)
C45 C46 C47 124.4(3)
O4 C47 C46 122.6(4)
O4 C47 C48 118.5(4)
C46 C47 C48 118.9(3)
C49 C48 C47 117.7(4)
C49 C48 C60 122.4(4)
C47 C48 C60 119.9(3)
C50 C49 C48 123.7(4)
C49 C50 C51 119.4(4)
C50 C51 C46 120.7(4)
C55 C52 C33 112.0(3)
C55 C52 C53 108.0(4)
C33 C52 C53 109.7(3)
C55 C52 C54 107.4(3)
C33 C52 C54 109.6(3)
C53 C52 C54 110.1(3)
C58 C56 C59 107.7(4)
C58 C56 C35 111.5(3)
C59 C56 C35 111.0(3)
C58 C56 C57 109.2(3)
C59 C56 C57 109.5(4)
C35 C56 C57 108.0(3)
C62 C60 C48 109.7(3)
C62 C60 C61 109.0(3)
C48 C60 C61 111.9(3)
C62 C60 C63 107.5(3)
C48 C60 C63 112.0(4)
C61 C60 C63 106.5(4)
C68 P1 C67 95.4(3)
C68 P1 C69 95.3(3)
C67 P1 C69 95.9(3)
C67 N5 C64 115.4(9)
C67 N5 C66 110.0(6)
C64 N5 C66 104.5(9)
C67 N5 Zn1 115.3(5)
C64 N5 Zn1 104.5(6)
C66 N5 Zn1 106.3(4)
C64 N6 C68 117.0(9)
C64 N6 C65 112.2(10)
C68 N6 C65 101.4(7)
C64 N6 Zn2 106.6(5)
C68 N6 Zn2 105.5(4)
C65 N6 Zn2 114.3(5)
C69 N7 C66 108.5(5)
C69 N7 C65 102.2(5)
C66 N7 C65 116.5(5)
N6 C64 N5 112.7(10)
N6 C65 N7 111.8(5)
N5 C66 N7 114.2(5)
N5 C67 P1 115.6(4)
N6 C68 P1 115.0(4)
N7 C69 P1 116.0(4)
C69' P1' C68' 93.8(5)
C69' P1' C67' 103.6(4)
C68' P1' C67' 88.0(5)
C64' N5' C66' 98.4(14)
C64' N5' C67' 102.4(15)
C66' N5' C67' 125.3(8)
C64' N5' Zn2 106.0(8)
C66' N5' Zn2 107.0(5)
C67' N5' Zn2 114.6(7)
C68' N6' C64' 118.3(14)
C68' N6' C65' 111.2(10)
C64' N6' C65' 100.6(14)
C68' N6' Zn1 106.4(6)
C64' N6' Zn1 107.6(9)
C65' N6' Zn1 112.7(6)
C66' N7' C65' 107.4(8)
C66' N7' C69' 111.1(7)
C65' N7' C69' 114.0(7)
N5' C64' N6' 115.7(15)
N7' C65' N6' 111.0(8)
N7' C66' N5' 113.7(8)
N5' C67' P1' 112.9(5)
N6' C68' P1' 114.8(5)
N7' C69' P1' 115.0(4)
C4 C70 C5 122.2(3)
Cl1X C1X Cl2X 111.1(10)
Cl1Z C1Z Cl2Z 112.2(10)

loop_
_geom_bond_atom_site_label_1
_geom_bond_atom_site_label_2
_geom_bond_distance
Zn1 O1 1.948(2)
Zn1 O2 1.974(2)
Zn1 N2 2.062(3)
Zn1 N1 2.079(3)
Zn1 N6' 2.163(8)
Zn1 N5 2.206(6)
Zn2 O4 1.953(2)
Zn2 O3 1.957(2)
Zn2 N3 2.053(3)
Zn2 N4 2.071(3)
Zn2 N6 2.179(6)
Zn2 N5' 2.189(9)
N1 C6 1.284(4)
N1 C7 1.416(4)
N2 C13 1.301(4)
N2 C12 1.415(4)
N3 C38 1.294(4)
N3 C39 1.417(4)
N4 C45 1.302(5)
N4 C44 1.423(5)
O1 C1 1.293(4)
O2 C19 1.300(4)
O3 C32 1.301(4)
O4 C47 1.289(4)
C1 C5 1.427(5)
C1 C2 1.437(4)
C2 C3 1.375(5)
C2 C20 1.542(4)
C3 C4 1.399(5)
C4 C70 1.376(5)
C4 C24 1.541(5)
C5 C70 1.414(5)
C5 C6 1.437(4)
C7 C8 1.388(5)
C7 C12 1.408(5)
C8 C9 1.390(5)
C9 C10 1.389(6)
C10 C11 1.374(5)
C11 C12 1.393(5)
C13 C14 1.429(5)
C14 C19 1.420(5)
C14 C15 1.423(5)
C15 C16 1.351(6)
C16 C17 1.404(6)
C17 C18 1.384(5)
C18 C19 1.437(5)
C18 C28 1.540(5)
C20 C23 1.529(4)
C20 C22 1.530(5)
C20 C21 1.538(4)
C24 C27 1.527(6)
C24 C25 1.530(7)
C24 C26 1.534(7)
C28 C31 1.522(7)
C28 C30 1.533(6)
C28 C29 1.536(6)
C32 C37 1.420(5)
C32 C33 1.448(5)
C33 C34 1.368(5)
C33 C52 1.529(5)
C34 C35 1.411(5)
C35 C36 1.369(5)
C35 C56 1.527(5)
C36 C37 1.409(5)
C37 C38 1.431(5)
C39 C40 1.385(5)
C39 C44 1.414(5)
C40 C41 1.383(5)
C41 C42 1.393(6)
C42 C43 1.376(6)
C43 C44 1.396(5)
C45 C46 1.420(6)
C46 C51 1.419(5)
C46 C47 1.424(6)
C47 C48 1.444(5)
C48 C49 1.390(6)
C48 C60 1.534(6)
C49 C50 1.371(7)
C50 C51 1.381(6)
C52 C55 1.522(6)
C52 C53 1.538(6)
C52 C54 1.551(6)
C56 C58 1.522(6)
C56 C59 1.527(6)
C56 C57 1.546(6)
C60 C62 1.532(5)
C60 C61 1.538(6)
C60 C63 1.539(6)
P1 C68 1.840(4)
P1 C67 1.841(4)
P1 C69 1.851(4)
N5 C67 1.477(4)
N5 C64 1.480(4)
N5 C66 1.481(4)
N6 C64 1.480(4)
N6 C68 1.481(5)
N6 C65 1.486(5)
N7 C69 1.467(4)
N7 C66 1.485(4)
N7 C65 1.498(5)
P1' C69' 1.844(5)
P1' C68' 1.850(5)
P1' C67' 1.866(5)
N5' C64' 1.480(5)
N5' C66' 1.484(5)
N5' C67' 1.490(5)
N6' C68' 1.480(5)
N6' C64' 1.480(5)
N6' C65' 1.481(5)
N7' C66' 1.474(5)
N7' C65' 1.476(5)
N7' C69' 1.486(5)
C1X Cl1X 1.782(9)
C1X Cl2X 1.794(9)
C1Z Cl1Z 1.777(9)
C1Z Cl2Z 1.794(10)

loop_
_geom_torsion_atom_site_label_1
_geom_torsion_atom_site_label_2
_geom_torsion_atom_site_label_3
_geom_torsion_atom_site_label_4
_geom_torsion
O1 Zn1 N1 C6 -15.6(3)
O2 Zn1 N1 C6 -136.5(4)
N2 Zn1 N1 C6 -167.0(3)
N6' Zn1 N1 C6 86.8(5)
N5 Zn1 N1 C6 86.5(4)
O1 Zn1 N1 C7 165.4(2)
O2 Zn1 N1 C7 44.5(5)
N2 Zn1 N1 C7 14.0(2)
N6' Zn1 N1 C7 -92.2(4)
N5 Zn1 N1 C7 -92.5(3)
O1 Zn1 N2 C13 91.3(3)
O2 Zn1 N2 C13 -12.6(3)
N1 Zn1 N2 C13 160.7(3)
N6' Zn1 N2 C13 -106.0(4)
N5 Zn1 N2 C13 -105.2(3)
O1 Zn1 N2 C12 -81.1(3)
O2 Zn1 N2 C12 175.1(2)
N1 Zn1 N2 C12 -11.7(2)
N6' Zn1 N2 C12 81.7(4)
N5 Zn1 N2 C12 82.5(3)
O4 Zn2 N3 C38 97.9(3)
O3 Zn2 N3 C38 -3.1(3)
N4 Zn2 N3 C38 165.3(3)
N6 Zn2 N3 C38 -97.3(4)
N5' Zn2 N3 C38 -96.7(5)
O4 Zn2 N3 C39 -77.4(3)
O3 Zn2 N3 C39 -178.4(2)
N4 Zn2 N3 C39 -10.1(2)
N6 Zn2 N3 C39 87.4(3)
N5' Zn2 N3 C39 88.0(4)
O4 Zn2 N4 C45 -21.3(3)
O3 Zn2 N4 C45 -124.1(4)
N3 Zn2 N4 C45 -175.9(3)
N6 Zn2 N4 C45 81.5(4)
N5' Zn2 N4 C45 80.4(5)
O4 Zn2 N4 C44 165.3(2)
O3 Zn2 N4 C44 62.5(5)
N3 Zn2 N4 C44 10.7(2)
N6 Zn2 N4 C44 -91.9(3)
N5' Zn2 N4 C44 -93.0(5)
O2 Zn1 O1 C1 -171.5(3)
N2 Zn1 O1 C1 86.9(3)
N1 Zn1 O1 C1 20.0(3)
N6' Zn1 O1 C1 -76.3(4)
N5 Zn1 O1 C1 -77.1(3)
O1 Zn1 O2 C19 -134.6(3)
N2 Zn1 O2 C19 15.4(3)
N1 Zn1 O2 C19 -14.6(6)
N6' Zn1 O2 C19 122.4(4)
N5 Zn1 O2 C19 122.8(4)
O4 Zn2 O3 C32 -141.1(3)
N3 Zn2 O3 C32 11.7(3)
N4 Zn2 O3 C32 -38.9(6)
N6 Zn2 O3 C32 115.7(4)
N5' Zn2 O3 C32 116.9(5)
O3 Zn2 O4 C47 -168.3(3)
N3 Zn2 O4 C47 91.6(4)
N4 Zn2 O4 C47 26.2(3)
N6 Zn2 O4 C47 -73.2(4)
N5' Zn2 O4 C47 -74.0(5)
Zn1 O1 C1 C5 -13.9(5)
Zn1 O1 C1 C2 167.6(2)
O1 C1 C2 C3 179.4(3)
C5 C1 C2 C3 0.8(4)
O1 C1 C2 C20 1.9(4)
C5 C1 C2 C20 -176.7(3)
C1 C2 C3 C4 -0.5(5)
C20 C2 C3 C4 176.9(3)
C2 C3 C4 C70 0.0(5)
C2 C3 C4 C24 -176.6(3)
O1 C1 C5 C70 -179.0(3)
C2 C1 C5 C70 -0.5(5)
O1 C1 C5 C6 -4.2(5)
C2 C1 C5 C6 174.3(3)
C7 N1 C6 C5 -175.2(3)
Zn1 N1 C6 C5 5.9(5)
C70 C5 C6 N1 -177.3(3)
C1 C5 C6 N1 7.6(5)
C6 N1 C7 C8 -12.8(5)
Zn1 N1 C7 C8 166.3(3)
C6 N1 C7 C12 166.7(3)
Zn1 N1 C7 C12 -14.2(3)
C12 C7 C8 C9 -4.0(5)
N1 C7 C8 C9 175.5(3)
C7 C8 C9 C10 2.5(6)
C8 C9 C10 C11 0.6(6)
C9 C10 C11 C12 -2.2(6)
C10 C11 C12 C7 0.7(5)
C10 C11 C12 N2 179.0(3)
C8 C7 C12 C11 2.4(5)
N1 C7 C12 C11 -177.1(3)
C8 C7 C12 N2 -176.0(3)
N1 C7 C12 N2 4.4(4)
C13 N2 C12 C11 16.7(5)
Zn1 N2 C12 C11 -170.7(3)
C13 N2 C12 C7 -165.0(3)
Zn1 N2 C12 C7 7.6(4)
C12 N2 C13 C14 -179.3(3)
Zn1 N2 C13 C14 8.9(5)
N2 C13 C14 C19 -1.4(6)
N2 C13 C14 C15 -178.9(3)
C19 C14 C15 C16 -0.9(6)
C13 C14 C15 C16 176.7(4)
C14 C15 C16 C17 -0.1(6)
C15 C16 C17 C18 0.0(6)
C16 C17 C18 C19 1.1(6)
C16 C17 C18 C28 -179.9(4)
Zn1 O2 C19 C14 -13.1(5)
Zn1 O2 C19 C18 165.3(2)
C15 C14 C19 O2 -179.6(3)
C13 C14 C19 O2 2.9(5)
C15 C14 C19 C18 1.9(5)
C13 C14 C19 C18 -175.5(3)
C17 C18 C19 O2 179.5(3)
C28 C18 C19 O2 0.5(5)
C17 C18 C19 C14 -2.0(5)
C28 C18 C19 C14 179.0(3)
C3 C2 C20 C23 6.3(4)
C1 C2 C20 C23 -176.2(3)
C3 C2 C20 C22 126.0(3)
C1 C2 C20 C22 -56.6(4)
C3 C2 C20 C21 -112.3(3)
C1 C2 C20 C21 65.2(4)
C70 C4 C24 C27 174.9(4)
C3 C4 C24 C27 -8.6(6)
C70 C4 C24 C25 53.1(6)
C3 C4 C24 C25 -130.4(5)
C70 C4 C24 C26 -64.9(6)
C3 C4 C24 C26 111.6(5)
C17 C18 C28 C31 -115.9(4)
C19 C18 C28 C31 63.2(5)
C17 C18 C28 C30 122.0(4)
C19 C18 C28 C30 -59.0(5)
C17 C18 C28 C29 2.9(6)
C19 C18 C28 C29 -178.1(4)
Zn2 O3 C32 C37 -16.1(5)
Zn2 O3 C32 C33 163.1(2)
O3 C32 C33 C34 -178.7(3)
C37 C32 C33 C34 0.5(5)
O3 C32 C33 C52 0.3(5)
C37 C32 C33 C52 179.5(3)
C32 C33 C34 C35 -2.7(5)
C52 C33 C34 C35 178.3(3)
C33 C34 C35 C36 2.4(5)
C33 C34 C35 C56 178.6(3)
C34 C35 C36 C37 0.2(5)
C56 C35 C36 C37 -175.8(3)
C35 C36 C37 C32 -2.3(5)
C35 C36 C37 C38 170.2(3)
O3 C32 C37 C36 -179.0(3)
C33 C32 C37 C36 1.9(5)
O3 C32 C37 C38 9.2(5)
C33 C32 C37 C38 -170.0(3)
C39 N3 C38 C37 174.0(3)
Zn2 N3 C38 C37 -1.0(5)
C36 C37 C38 N3 -172.7(3)
C32 C37 C38 N3 -0.5(5)
C38 N3 C39 C40 12.2(5)
Zn2 N3 C39 C40 -172.3(3)
C38 N3 C39 C44 -167.6(3)
Zn2 N3 C39 C44 7.8(4)
C44 C39 C40 C41 0.9(5)
N3 C39 C40 C41 -178.9(3)
C39 C40 C41 C42 -0.8(6)
C40 C41 C42 C43 -0.4(6)
C41 C42 C43 C44 1.6(6)
C42 C43 C44 C39 -1.4(6)
C42 C43 C44 N4 177.1(4)
C40 C39 C44 C43 0.2(5)
N3 C39 C44 C43 -180.0(3)
C40 C39 C44 N4 -178.5(3)
N3 C39 C44 N4 1.4(4)
C45 N4 C44 C43 -1.8(6)
Zn2 N4 C44 C43 171.6(3)
C45 N4 C44 C39 176.8(3)
Zn2 N4 C44 C39 -9.8(4)
C44 N4 C45 C46 -177.8(3)
Zn2 N4 C45 C46 9.5(5)
N4 C45 C46 C51 -176.6(4)
N4 C45 C46 C47 8.6(6)
Zn2 O4 C47 C46 -17.7(5)
Zn2 O4 C47 C48 164.4(2)
C51 C46 C47 O4 -180.0(3)
C45 C46 C47 O4 -5.3(6)
C51 C46 C47 C48 -2.1(5)
C45 C46 C47 C48 172.5(3)
O4 C47 C48 C49 -179.1(3)
C46 C47 C48 C49 2.9(5)
O4 C47 C48 C60 1.6(5)
C46 C47 C48 C60 -176.3(3)
C47 C48 C49 C50 -0.9(6)
C60 C48 C49 C50 178.3(4)
C48 C49 C50 C51 -2.0(6)
C49 C50 C51 C46 2.8(6)
C45 C46 C51 C50 -175.9(4)
C47 C46 C51 C50 -0.8(6)
C34 C33 C52 C55 -0.1(5)
C32 C33 C52 C55 -179.1(3)
C34 C33 C52 C53 -120.0(4)
C32 C33 C52 C53 61.0(4)
C34 C33 C52 C54 119.0(4)
C32 C33 C52 C54 -60.0(4)
C36 C35 C56 C58 -132.1(4)
C34 C35 C56 C58 52.0(5)
C36 C35 C56 C59 -12.1(6)
C34 C35 C56 C59 172.0(4)
C36 C35 C56 C57 108.0(4)
C34 C35 C56 C57 -67.9(4)
C49 C48 C60 C62 -116.4(4)
C47 C48 C60 C62 62.8(4)
C49 C48 C60 C61 122.4(4)
C47 C48 C60 C61 -58.4(4)
C49 C48 C60 C63 2.9(5)
C47 C48 C60 C63 -177.9(3)
O1 Zn1 N5 C67 78.3(6)
O2 Zn1 N5 C67 176.6(6)
N2 Zn1 N5 C67 -93.2(6)
N1 Zn1 N5 C67 -12.4(6)
N6' Zn1 N5 C67 -30(47)
O1 Zn1 N5 C64 -154.0(8)
O2 Zn1 N5 C64 -55.7(8)
N2 Zn1 N5 C64 34.5(8)
N1 Zn1 N5 C64 115.3(8)
N6' Zn1 N5 C64 98(47)
O1 Zn1 N5 C66 -43.8(6)
O2 Zn1 N5 C66 54.5(6)
N2 Zn1 N5 C66 144.7(5)
N1 Zn1 N5 C66 -134.5(5)
N6' Zn1 N5 C66 -152(48)
O4 Zn2 N6 C64 -151.8(8)
O3 Zn2 N6 C64 -56.3(8)
N3 Zn2 N6 C64 35.4(8)
N4 Zn2 N6 C64 117.3(8)
N5' Zn2 N6 C64 -118(31)
O4 Zn2 N6 C68 -26.8(6)
O3 Zn2 N6 C68 68.7(6)
N3 Zn2 N6 C68 160.4(6)
N4 Zn2 N6 C68 -117.7(6)
N5' Zn2 N6 C68 6(31)
O4 Zn2 N6 C65 83.7(6)
O3 Zn2 N6 C65 179.2(6)
N3 Zn2 N6 C65 -89.1(7)
N4 Zn2 N6 C65 -7.2(7)
N5' Zn2 N6 C65 117(32)
C68 N6 C64 N5 55.7(14)
C65 N6 C64 N5 -60.9(13)
Zn2 N6 C64 N5 173.3(9)
C67 N5 C64 N6 -56.1(14)
C66 N5 C64 N6 64.8(13)
Zn1 N5 C64 N6 176.3(10)
C64 N6 C65 N7 43.6(9)
C68 N6 C65 N7 -82.0(9)
Zn2 N6 C65 N7 165.0(5)
C69 N7 C65 N6 80.6(7)
C66 N7 C65 N6 -37.5(9)
C67 N5 C66 N7 67.7(8)
C64 N5 C66 N7 -56.7(8)
Zn1 N5 C66 N7 -166.9(5)
C69 N7 C66 N5 -68.3(7)
C65 N7 C66 N5 46.4(8)
C64 N5 C67 P1 58.7(9)
C66 N5 C67 P1 -59.1(8)
Zn1 N5 C67 P1 -179.2(3)
C68 P1 C67 N5 -49.2(6)
C69 P1 C67 N5 46.7(6)
C64 N6 C68 P1 -56.8(9)
C65 N6 C68 P1 65.5(8)
Zn2 N6 C68 P1 -175.0(4)
C67 P1 C68 N6 47.6(7)
C69 P1 C68 N6 -48.8(7)
C66 N7 C69 P1 61.0(6)
C65 N7 C69 P1 -62.7(6)
C68 P1 C69 N7 47.7(5)
C67 P1 C69 N7 -48.3(5)
O4 Zn2 N5' C64' -148.8(13)
O3 Zn2 N5' C64' -53.6(13)
N3 Zn2 N5' C64' 38.0(13)
N4 Zn2 N5' C64' 120.3(12)
N6 Zn2 N5' C64' 64(31)
O4 Zn2 N5' C66' -44.6(10)
O3 Zn2 N5' C66' 50.7(10)
N3 Zn2 N5' C66' 142.3(9)
N4 Zn2 N5' C66' -135.5(9)
N6 Zn2 N5' C66' 169(32)
O4 Zn2 N5' C67' 99.0(10)
O3 Zn2 N5' C67' -165.8(10)
N3 Zn2 N5' C67' -74.2(11)
N4 Zn2 N5' C67' 8.1(11)
N6 Zn2 N5' C67' -48(30)
O1 Zn1 N6' C68' -29.7(9)
O2 Zn1 N6' C68' 68.8(9)
N2 Zn1 N6' C68' 159.2(8)
N1 Zn1 N6' C68' -120.3(9)
N5 Zn1 N6' C68' 42(47)
O1 Zn1 N6' C64' -157.5(13)
O2 Zn1 N6' C64' -58.9(13)
N2 Zn1 N6' C64' 31.4(13)
N1 Zn1 N6' C64' 112.0(13)
N5 Zn1 N6' C64' -86(47)
O1 Zn1 N6' C65' 92.5(8)
O2 Zn1 N6' C65' -169.0(9)
N2 Zn1 N6' C65' -78.6(9)
N1 Zn1 N6' C65' 1.9(9)
N5 Zn1 N6' C65' 164(48)
C66' N5' C64' N6' 69(2)
C67' N5' C64' N6' -60(2)
Zn2 N5' C64' N6' 179.1(16)
C68' N6' C64' N5' 51(2)
C65' N6' C64' N5' -70(2)
Zn1 N6' C64' N5' 171.4(15)
C66' N7' C65' N6' -60.7(11)
C69' N7' C65' N6' 62.9(10)
C68' N6' C65' N7' -64.8(12)
C64' N6' C65' N7' 61.4(12)
Zn1 N6' C65' N7' 175.8(7)
C65' N7' C66' N5' 61.9(12)
C69' N7' C66' N5' -63.4(11)
C64' N5' C66' N7' -61.2(11)
C67' N5' C66' N7' 50.6(19)
Zn2 N5' C66' N7' -170.8(7)
C64' N5' C67' P1' 78.6(11)
C66' N5' C67' P1' -31.2(19)
Zn2 N5' C67' P1' -167.1(6)
C69' P1' C67' N5' 23.1(11)
C68' P1' C67' N5' -70.2(10)
C64' N6' C68' P1' -50.6(15)
C65' N6' C68' P1' 65.2(13)
Zn1 N6' C68' P1' -171.7(6)
C69' P1' C68' N6' -52.1(10)
C67' P1' C68' N6' 51.4(10)
C66' N7' C69' P1' 61.5(9)
C65' N7' C69' P1' -60.0(10)
C68' P1' C69' N7' 48.8(8)
C67' P1' C69' N7' -40.1(8)
C3 C4 C70 C5 0.3(5)
C24 C4 C70 C5 177.0(3)
C1 C5 C70 C4 0.0(5)
C6 C5 C70 C4 -175.3(3)

loop_
_platon_squeeze_void_nr
_platon_squeeze_void_average_x
_platon_squeeze_void_average_y
_platon_squeeze_void_average_z
_platon_squeeze_void_volume
_platon_squeeze_void_count_electrons
_platon_squeeze_void_content
1 0.500 0.000 1.000 381 87 ' '
2 0.500 0.500 0.500 381 87 ' '
